data_7006366
loop_
_publ_author_name
'Mend\'ia, Ar\'anzazu'
'Cerrada, Elena'
'Arn\'aiz, Francisco J'
'Laguna, Mariano'

_publ_section_title
;
 Pyridine-2-thionate as a versatile ligand in Pd(II) and Pt(II)
 chemistry: the presence of three different co-ordination modes in
 [Pd2(micro2-S,N-C5H4SN)(micro2-kappa2S-C5H4SN)(micro2-dppm)(S-C5H4SN)2].
;
_journal_issue 4
_journal_name_full 'Dalton transactions (Cambridge, England : 2003)'
_journal_page_first 609
_journal_page_last 616
_journal_paper_doi 10.1039/b508438e
_journal_year 2006
_chemical_formula_sum 'C45 H38 N4 P2 Pd2 S4'
_chemical_formula_weight 1037.77
_chemical_name_common
;
Bis-(pyridine-2-thiolato)-(mu!2$-pyridine-2-thiolato-N,S)-
(mu!2$-pyridine-2-thiolato-S,S)-(mu!2$-bis(diphenylphosphino)-methane)-
di-palladium(ii)
;
_chemical_name_systematic
;
?
;
_space_group_IT_number 14
_symmetry_cell_setting monoclinic
_symmetry_space_group_name_Hall '-P 2ybc'
_symmetry_space_group_name_H-M 'P 1 21/c 1'
_atom_sites_solution_hydrogens geom
_atom_sites_solution_primary direct
_atom_sites_solution_secondary difmap
_audit_creation_method SHELXL-97
_cell_angle_alpha 90.00
_cell_angle_beta 112.66(3)
_cell_angle_gamma 90.00
_cell_formula_units_Z 4
_cell_length_a 20.508(4)
_cell_length_b 9.0092(18)
_cell_length_c 25.545(5)
_cell_measurement_temperature 293(2)
_cell_volume 4355.4(18)
_computing_cell_refinement 'BRUKER SMART'
_computing_data_collection 'BRUKER SMART'
_computing_data_reduction 'BRUKER SHELXTL'
_computing_molecular_graphics 'BRUKER SHELXTL'
_computing_publication_material 'WinGX, 1998'
_computing_structure_refinement 'SHELXL-97 (Sheldrick, 1997)'
_computing_structure_solution 'SHELXS-97 (Sheldrick, 1990)'
_diffrn_ambient_temperature 293(2)
_diffrn_measured_fraction_theta_full 0.993
_diffrn_measured_fraction_theta_max 0.993
_diffrn_measurement_device_type 'CCD area Detector'
_diffrn_measurement_method 'Phi and Omega scans'
_diffrn_radiation_monochromator graphite
_diffrn_radiation_source 'fine-focus sealed tube'
_diffrn_radiation_type MoK\a
_diffrn_radiation_wavelength 0.71073
_diffrn_reflns_av_R_equivalents 0.0691
_diffrn_reflns_av_sigmaI/netI 0.0768
_diffrn_reflns_limit_h_max 27
_diffrn_reflns_limit_h_min -21
_diffrn_reflns_limit_k_max 12
_diffrn_reflns_limit_k_min -11
_diffrn_reflns_limit_l_max 32
_diffrn_reflns_limit_l_min -34
_diffrn_reflns_number 30143
_diffrn_reflns_theta_full 28.34
_diffrn_reflns_theta_max 28.34
_diffrn_reflns_theta_min 1.65
_exptl_absorpt_coefficient_mu 1.128
_exptl_absorpt_correction_T_max 1.000
_exptl_absorpt_correction_T_min 0.722
_exptl_absorpt_correction_type 'multi-scan correction'
_exptl_crystal_colour orange
_exptl_crystal_density_diffrn 1.583
_exptl_crystal_density_method 'not measured'
_exptl_crystal_description Block
_exptl_crystal_F_000 2088
_exptl_crystal_size_max 0.55
_exptl_crystal_size_mid 0.40
_exptl_crystal_size_min 0.30
_refine_diff_density_max 0.500
_refine_diff_density_min -0.658
_refine_diff_density_rms 0.099
_refine_ls_extinction_coef 0.00017(5)
_refine_ls_extinction_expression Fc^*^=kFc[1+0.001xFc^2^\l^3^/sin(2\q)]^-1/4^
_refine_ls_extinction_method SHELXL
_refine_ls_goodness_of_fit_ref 1.011
_refine_ls_hydrogen_treatment mixed
_refine_ls_matrix_type full
_refine_ls_number_parameters 516
_refine_ls_number_reflns 10779
_refine_ls_number_restraints 0
_refine_ls_restrained_S_all 1.011
_refine_ls_R_factor_all 0.0966
_refine_ls_R_factor_gt 0.0443
_refine_ls_shift/su_max 0.005
_refine_ls_shift/su_mean 0.001
_refine_ls_structure_factor_coef Fsqd
_refine_ls_weighting_details 'calc w=1/[\s^2^(Fo^2^)+(0.0382P)^2^+0.0000P] where P=(Fo^2^+2Fc^2^)/3'
_refine_ls_weighting_scheme calc
_refine_ls_wR_factor_gt 0.0795
_refine_ls_wR_factor_ref 0.0933
_reflns_number_gt 6729
_reflns_number_total 10779
_reflns_threshold_expression >2sigma(I)
_cod_data_source_file b508438e.txt
_cod_data_source_block s92
_cod_depositor_comments
;
The following automatic conversions were performed:
'_symmetry_cell_setting' value 'Monoclinic' changed to 'monoclinic'
according to '/home/saulius/struct/CIF-dictionaries/cif_core.dic'
dictionary named 'cif_core.dic' version 2.4.1 from 2010-06-29.

Automatic conversion script
Id: cif_fix_enum 1527 2010-12-29 10:47:43Z saulius 
;
_cod_original_cell_volume 4355.6(15)
_cod_original_sg_symbol_H-M P2(1)/c
_cod_database_code 7006366

loop_
_symmetry_equiv_pos_as_xyz
'x, y, z'
'-x, y+1/2, -z+1/2'
'-x, -y, -z'
'x, -y-1/2, z-1/2'

loop_
_atom_site_label
_atom_site_type_symbol
_atom_site_fract_x
_atom_site_fract_y
_atom_site_fract_z
_atom_site_U_iso_or_equiv
_atom_site_adp_type
_atom_site_occupancy
_atom_site_symmetry_multiplicity
_atom_site_calc_flag
_atom_site_refinement_flags
_atom_site_disorder_assembly
_atom_site_disorder_group
Pd1 Pd 0.246822(15) 0.15667(3) 0.273578(12) 0.03285(8) Uani 1 1 d . . .
Pd2 Pd 0.181588(15) 0.25540(3) 0.154086(11) 0.03141(8) Uani 1 1 d . . .
P1 P 0.27573(5) 0.40922(10) 0.18201(4) 0.0304(2) Uani 1 1 d . . .
P2 P 0.30793(5) 0.36793(11) 0.31227(4) 0.0318(2) Uani 1 1 d . . .
S1 S 0.20413(6) 0.21228(11) 0.07244(4) 0.0435(3) Uani 1 1 d . . .
S2 S 0.33744(6) -0.01517(12) 0.31222(5) 0.0540(3) Uani 1 1 d . . .
S4 S 0.15407(5) 0.32670(10) 0.23149(4) 0.0334(2) Uani 1 1 d . . .
S3 S 0.18314(6) -0.05655(11) 0.22952(4) 0.0450(3) Uani 1 1 d . . .
N1 N 0.1654(2) 0.3588(5) -0.02339(15) 0.0661(11) Uani 1 1 d . . .
N2 N 0.3318(2) 0.0962(5) 0.40646(17) 0.0744(13) Uani 1 1 d . . .
N3 N 0.10352(16) 0.0902(4) 0.13208(13) 0.0372(7) Uani 1 1 d . . .
N4 N 0.01663(17) 0.2687(4) 0.18474(14) 0.0474(9) Uani 1 1 d . . .
C1 C 0.29609(19) 0.4956(4) 0.25183(14) 0.0327(8) Uani 1 1 d . . .
H1A H 0.2583 0.5644 0.2485 0.039 Uiso 1 1 calc R . .
H1B H 0.3390 0.5533 0.2612 0.039 Uiso 1 1 calc R . .
C2 C 0.1568(2) 0.3535(4) 0.02610(15) 0.0407(10) Uani 1 1 d . . .
C3 C 0.1141(2) 0.4524(5) 0.03851(18) 0.0510(11) Uani 1 1 d . . .
H3 H 0.1085 0.4461 0.0729 0.061 Uiso 1 1 calc R . .
C4 C 0.0801(2) 0.5596(6) 0.0005(2) 0.0721(15) Uani 1 1 d . . .
H4 H 0.0524 0.6291 0.0094 0.087 Uiso 1 1 calc R . .
C5 C 0.0864(3) 0.5659(7) -0.0510(2) 0.0796(17) Uani 1 1 d . . .
H5 H 0.0619 0.6361 -0.0781 0.096 Uiso 1 1 calc R . .
C6 C 0.1297(3) 0.4661(7) -0.06087(19) 0.0762(16) Uani 1 1 d . . .
H6 H 0.1353 0.4713 -0.0953 0.091 Uiso 1 1 calc R . .
C7 C 0.3628(2) -0.0027(5) 0.3854(2) 0.0566(13) Uani 1 1 d . . .
C8 C 0.4129(2) -0.1029(6) 0.4199(2) 0.0736(16) Uani 1 1 d . . .
H8 H 0.4338 -0.1716 0.4040 0.088 Uiso 1 1 calc R . .
C9 C 0.4307(3) -0.0987(8) 0.4772(3) 0.092(2) Uani 1 1 d . . .
H9 H 0.4641 -0.1647 0.5007 0.110 Uiso 1 1 calc R . .
C10 C 0.3999(3) 0.0011(9) 0.4998(2) 0.098(2) Uani 1 1 d . . .
H10 H 0.4110 0.0045 0.5387 0.118 Uiso 1 1 calc R . .
C11 C 0.3516(3) 0.0978(9) 0.4634(3) 0.109(2) Uani 1 1 d . . .
H11 H 0.3312 0.1684 0.4790 0.131 Uiso 1 1 calc R . .
C12 C 0.1091(2) -0.0243(4) 0.16775(16) 0.0431(10) Uani 1 1 d . . .
C13 C 0.0545(3) -0.1282(6) 0.1524(2) 0.0707(15) Uani 1 1 d . . .
H13 H 0.0578 -0.2088 0.1761 0.085 Uiso 1 1 calc R . .
C14 C -0.0034(3) -0.1138(7) 0.1036(2) 0.0812(17) Uani 1 1 d . . .
H14 H -0.0396 -0.1833 0.0944 0.097 Uiso 1 1 calc R . .
C15 C -0.0087(3) 0.0020(6) 0.0679(2) 0.0667(14) Uani 1 1 d . . .
H15 H -0.0479 0.0131 0.0341 0.080 Uiso 1 1 calc R . .
C16 C 0.0461(2) 0.1018(5) 0.08370(17) 0.0509(11) Uani 1 1 d . . .
H16 H 0.0434 0.1813 0.0597 0.061 Uiso 1 1 calc R . .
C17 C 0.07467(19) 0.2406(4) 0.22995(15) 0.0356(8) Uani 1 1 d . . .
C18 C 0.0748(2) 0.1622(5) 0.27607(17) 0.0472(10) Uani 1 1 d . . .
H18 H 0.1164 0.1484 0.3077 0.057 Uiso 1 1 calc R . .
C19 C 0.0121(3) 0.1043(5) 0.2746(2) 0.0595(13) Uani 1 1 d . . .
H19 H 0.0108 0.0495 0.3050 0.071 Uiso 1 1 calc R . .
C20 C -0.0479(3) 0.1283(5) 0.2282(2) 0.0617(13) Uani 1 1 d . . .
H20 H -0.0910 0.0894 0.2258 0.074 Uiso 1 1 calc R . .
C21 C -0.0430(2) 0.2118(6) 0.1848(2) 0.0633(13) Uani 1 1 d . . .
H21 H -0.0844 0.2297 0.1534 0.076 Uiso 1 1 calc R . .
C22 C 0.26945(19) 0.5695(4) 0.13689(14) 0.0324(8) Uani 1 1 d . . .
C23 C 0.2403(2) 0.7003(5) 0.14629(18) 0.0511(11) Uani 1 1 d . . .
H23 H 0.2254 0.7074 0.1763 0.061 Uiso 1 1 calc R . .
C24 C 0.2336(3) 0.8203(5) 0.11101(19) 0.0620(13) Uani 1 1 d . . .
H24 H 0.2145 0.9084 0.1178 0.074 Uiso 1 1 calc R . .
C25 C 0.2542(2) 0.8121(5) 0.06637(17) 0.0517(11) Uani 1 1 d . . .
H25 H 0.2493 0.8939 0.0429 0.062 Uiso 1 1 calc R . .
C26 C 0.2825(2) 0.6824(5) 0.05639(17) 0.0460(10) Uani 1 1 d . . .
H26 H 0.2963 0.6761 0.0258 0.055 Uiso 1 1 calc R . .
C27 C 0.29064(19) 0.5606(4) 0.09143(15) 0.0375(9) Uani 1 1 d . . .
H27 H 0.3102 0.4733 0.0846 0.045 Uiso 1 1 calc R . .
C28 C 0.3569(2) 0.3160(4) 0.18808(15) 0.0368(9) Uani 1 1 d . . .
C29 C 0.3596(2) 0.1621(5) 0.18785(17) 0.0462(10) Uani 1 1 d . . .
H29 H 0.3199 0.1073 0.1849 0.055 Uiso 1 1 calc R . .
C30 C 0.4203(3) 0.0900(6) 0.19194(19) 0.0636(14) Uani 1 1 d . . .
H30 H 0.4220 -0.0131 0.1920 0.076 Uiso 1 1 calc R . .
C31 C 0.4789(3) 0.1726(7) 0.1959(2) 0.0715(16) Uani 1 1 d . . .
H31 H 0.5198 0.1241 0.1980 0.086 Uiso 1 1 calc R . .
C32 C 0.4776(2) 0.3229(7) 0.1968(2) 0.0632(14) Uani 1 1 d . . .
H32 H 0.5175 0.3768 0.1998 0.076 Uiso 1 1 calc R . .
C33 C 0.4165(2) 0.3962(5) 0.19316(17) 0.0495(11) Uani 1 1 d . . .
H33 H 0.4156 0.4994 0.1942 0.059 Uiso 1 1 calc R . .
C34 C 0.40320(19) 0.3727(4) 0.35357(15) 0.0371(9) Uani 1 1 d . . .
C35 C 0.4485(2) 0.2849(4) 0.33843(17) 0.0435(10) Uani 1 1 d . . .
H35 H 0.4303 0.2216 0.3074 0.052 Uiso 1 1 calc R . .
C36 C 0.5205(2) 0.2904(5) 0.3690(2) 0.0536(12) Uani 1 1 d . . .
H36 H 0.5503 0.2295 0.3588 0.064 Uiso 1 1 calc R . .
C37 C 0.5485(2) 0.3848(6) 0.41426(19) 0.0581(13) Uani 1 1 d . . .
H37 H 0.5971 0.3887 0.4345 0.070 Uiso 1 1 calc R . .
C38 C 0.5048(2) 0.4728(6) 0.42944(19) 0.0622(13) Uani 1 1 d . . .
H38 H 0.5237 0.5380 0.4598 0.075 Uiso 1 1 calc R . .
C39 C 0.4319(2) 0.4659(5) 0.39978(16) 0.0494(11) Uani 1 1 d . . .
H39 H 0.4023 0.5244 0.4111 0.059 Uiso 1 1 calc R . .
C40 C 0.26948(18) 0.4758(4) 0.35412(15) 0.0346(9) Uani 1 1 d . . .
C41 C 0.2697(2) 0.6286(4) 0.35434(16) 0.0416(10) Uani 1 1 d . . .
H41 H 0.2893 0.6798 0.3323 0.050 Uiso 1 1 calc R . .
C42 C 0.2412(2) 0.7067(5) 0.38717(17) 0.0481(11) Uani 1 1 d . . .
H42 H 0.2417 0.8099 0.3874 0.058 Uiso 1 1 calc R . .
C43 C 0.2120(2) 0.6302(5) 0.41949(17) 0.0516(11) Uani 1 1 d . . .
H43 H 0.1924 0.6819 0.4414 0.062 Uiso 1 1 calc R . .
C44 C 0.2117(2) 0.4769(6) 0.41943(18) 0.0582(12) Uani 1 1 d . . .
H44 H 0.1923 0.4257 0.4416 0.070 Uiso 1 1 calc R . .
C45 C 0.2398(2) 0.3996(5) 0.38669(16) 0.0456(10) Uani 1 1 d . . .
H45 H 0.2389 0.2964 0.3864 0.055 Uiso 1 1 calc R . .

loop_
_atom_site_aniso_label
_atom_site_aniso_U_11
_atom_site_aniso_U_22
_atom_site_aniso_U_33
_atom_site_aniso_U_23
_atom_site_aniso_U_13
_atom_site_aniso_U_12
Pd1 0.03954(16) 0.02437(15) 0.03640(16) 0.00301(12) 0.01656(12) 0.00100(13)
Pd2 0.03865(16) 0.02581(16) 0.03232(15) 0.00069(12) 0.01648(12) -0.00059(13)
P1 0.0381(5) 0.0233(5) 0.0338(5) 0.0022(4) 0.0183(4) 0.0024(4)
P2 0.0366(5) 0.0279(5) 0.0324(5) 0.0009(4) 0.0151(4) 0.0005(4)
S1 0.0632(7) 0.0344(6) 0.0393(5) 0.0017(4) 0.0267(5) 0.0070(5)
S2 0.0546(7) 0.0352(6) 0.0668(7) 0.0111(5) 0.0174(6) 0.0105(5)
S4 0.0370(5) 0.0291(5) 0.0368(5) -0.0002(4) 0.0172(4) 0.0002(4)
S3 0.0605(7) 0.0266(5) 0.0487(6) -0.0018(5) 0.0219(5) -0.0032(5)
N1 0.097(3) 0.060(3) 0.038(2) -0.0017(19) 0.023(2) -0.006(2)
N2 0.075(3) 0.105(4) 0.050(2) 0.033(2) 0.031(2) 0.030(3)
N3 0.0413(18) 0.0361(19) 0.0369(18) -0.0040(14) 0.0179(15) -0.0054(15)
N4 0.0357(18) 0.056(2) 0.050(2) 0.0081(17) 0.0155(16) -0.0021(17)
C1 0.040(2) 0.0249(19) 0.036(2) -0.0015(15) 0.0179(17) -0.0031(16)
C2 0.050(2) 0.038(2) 0.031(2) 0.0022(17) 0.0124(18) -0.010(2)
C3 0.046(2) 0.065(3) 0.046(2) 0.017(2) 0.022(2) 0.007(2)
C4 0.056(3) 0.078(4) 0.083(4) 0.027(3) 0.027(3) 0.016(3)
C5 0.077(4) 0.075(4) 0.071(4) 0.037(3) 0.010(3) 0.004(3)
C6 0.110(5) 0.081(4) 0.030(3) 0.009(3) 0.018(3) -0.018(4)
C7 0.039(2) 0.052(3) 0.077(3) 0.029(3) 0.020(2) -0.001(2)
C8 0.056(3) 0.058(3) 0.087(4) 0.028(3) 0.006(3) 0.000(3)
C9 0.057(4) 0.117(6) 0.083(5) 0.050(4) 0.008(3) -0.008(4)
C10 0.061(4) 0.169(8) 0.059(4) 0.047(4) 0.019(3) -0.008(4)
C11 0.087(4) 0.176(7) 0.072(4) 0.034(5) 0.040(3) 0.032(5)
C12 0.054(3) 0.035(2) 0.044(2) -0.0074(19) 0.023(2) -0.009(2)
C13 0.081(4) 0.061(3) 0.062(3) 0.003(3) 0.018(3) -0.036(3)
C14 0.075(4) 0.082(4) 0.078(4) -0.008(3) 0.019(3) -0.046(3)
C15 0.059(3) 0.085(4) 0.048(3) -0.012(3) 0.011(2) -0.027(3)
C16 0.057(3) 0.055(3) 0.040(2) -0.003(2) 0.017(2) -0.004(2)
C17 0.040(2) 0.030(2) 0.042(2) -0.0057(17) 0.0221(18) -0.0026(18)
C18 0.051(3) 0.048(3) 0.047(2) 0.008(2) 0.025(2) -0.001(2)
C19 0.076(3) 0.052(3) 0.065(3) 0.013(2) 0.044(3) 0.002(3)
C20 0.054(3) 0.065(3) 0.081(4) -0.002(3) 0.041(3) -0.014(3)
C21 0.041(3) 0.078(4) 0.069(3) 0.002(3) 0.018(2) -0.009(2)
C22 0.040(2) 0.024(2) 0.034(2) 0.0025(16) 0.0150(16) 0.0015(17)
C23 0.082(3) 0.035(2) 0.050(3) 0.0078(19) 0.039(2) 0.012(2)
C24 0.104(4) 0.028(2) 0.067(3) 0.014(2) 0.048(3) 0.017(3)
C25 0.082(3) 0.033(2) 0.047(3) 0.0145(19) 0.033(2) 0.008(2)
C26 0.059(3) 0.046(3) 0.041(2) 0.0071(19) 0.027(2) -0.001(2)
C27 0.046(2) 0.034(2) 0.038(2) -0.0019(17) 0.0217(18) -0.0012(19)
C28 0.042(2) 0.035(2) 0.038(2) 0.0017(17) 0.0202(17) 0.0058(18)
C29 0.048(2) 0.045(3) 0.049(2) 0.001(2) 0.021(2) 0.010(2)
C30 0.075(4) 0.056(3) 0.062(3) 0.002(2) 0.028(3) 0.030(3)
C31 0.057(3) 0.094(5) 0.067(3) 0.005(3) 0.028(3) 0.034(3)
C32 0.042(3) 0.088(4) 0.063(3) 0.000(3) 0.023(2) 0.003(3)
C33 0.044(2) 0.050(3) 0.057(3) 0.004(2) 0.022(2) -0.001(2)
C34 0.040(2) 0.039(2) 0.036(2) 0.0075(17) 0.0182(17) 0.0007(18)
C35 0.045(2) 0.038(2) 0.046(2) 0.0067(18) 0.015(2) 0.0042(19)
C36 0.046(3) 0.052(3) 0.067(3) 0.011(2) 0.026(2) 0.012(2)
C37 0.039(2) 0.074(4) 0.056(3) 0.016(3) 0.013(2) 0.006(2)
C38 0.050(3) 0.078(4) 0.048(3) -0.012(2) 0.008(2) -0.007(3)
C39 0.039(2) 0.061(3) 0.046(2) -0.007(2) 0.0140(19) 0.004(2)
C40 0.035(2) 0.035(2) 0.033(2) -0.0041(17) 0.0117(16) -0.0017(17)
C41 0.043(2) 0.040(2) 0.042(2) -0.0032(19) 0.0178(19) -0.0035(19)
C42 0.054(3) 0.040(3) 0.048(3) -0.010(2) 0.018(2) 0.003(2)
C43 0.053(3) 0.066(3) 0.036(2) -0.009(2) 0.018(2) 0.011(2)
C44 0.069(3) 0.073(4) 0.043(3) 0.001(2) 0.034(2) -0.001(3)
C45 0.059(3) 0.036(2) 0.044(2) 0.0028(19) 0.022(2) -0.001(2)

loop_
_atom_type_symbol
_atom_type_description
_atom_type_scat_dispersion_real
_atom_type_scat_dispersion_imag
_atom_type_scat_source
C C 0.0033 0.0016 'International Tables Vol C Tables 4.2.6.8 and 6.1.1.4'
H H 0.0000 0.0000 'International Tables Vol C Tables 4.2.6.8 and 6.1.1.4'
N N 0.0061 0.0033 'International Tables Vol C Tables 4.2.6.8 and 6.1.1.4'
P P 0.1023 0.0942 'International Tables Vol C Tables 4.2.6.8 and 6.1.1.4'
S S 0.1246 0.1234 'International Tables Vol C Tables 4.2.6.8 and 6.1.1.4'
Pd Pd -0.9988 1.0072 'International Tables Vol C Tables 4.2.6.8 and 6.1.1.4'

loop_
_geom_angle_atom_site_label_1
_geom_angle_atom_site_label_2
_geom_angle_atom_site_label_3
_geom_angle
_geom_angle_site_symmetry_1
_geom_angle_site_symmetry_3
_geom_angle_publ_flag
P2 Pd1 S2 98.94(5) . . ?
P2 Pd1 S3 177.32(4) . . ?
S2 Pd1 S3 82.25(5) . . ?
P2 Pd1 S4 82.39(4) . . ?
S2 Pd1 S4 178.08(4) . . ?
S3 Pd1 S4 96.36(4) . . ?
P2 Pd1 Pd2 98.66(3) . . ?
S2 Pd1 Pd2 127.43(4) . . ?
S3 Pd1 Pd2 78.74(3) . . ?
S4 Pd1 Pd2 50.85(3) . . ?
N3 Pd2 P1 172.63(9) . . ?
N3 Pd2 S1 92.05(9) . . ?
P1 Pd2 S1 86.84(4) . . ?
N3 Pd2 S4 90.78(9) . . ?
P1 Pd2 S4 91.13(4) . . ?
S1 Pd2 S4 173.16(4) . . ?
N3 Pd2 Pd1 93.34(9) . . ?
P1 Pd2 Pd1 82.35(4) . . ?
S1 Pd2 Pd1 134.81(3) . . ?
S4 Pd2 Pd1 51.14(3) . . ?
C28 P1 C22 105.05(17) . . ?
C28 P1 C1 104.73(17) . . ?
C22 P1 C1 102.27(16) . . ?
C28 P1 Pd2 112.77(13) . . ?
C22 P1 Pd2 116.33(12) . . ?
C1 P1 Pd2 114.38(12) . . ?
C34 P2 C40 104.78(17) . . ?
C34 P2 C1 103.46(17) . . ?
C40 P2 C1 101.99(17) . . ?
C34 P2 Pd1 123.73(13) . . ?
C40 P2 Pd1 114.01(12) . . ?
C1 P2 Pd1 106.32(12) . . ?
C2 S1 Pd2 103.51(14) . . ?
C7 S2 Pd1 105.79(17) . . ?
C17 S4 Pd2 112.03(12) . . ?
C17 S4 Pd1 107.23(13) . . ?
Pd2 S4 Pd1 78.02(4) . . ?
C12 S3 Pd1 115.28(14) . . ?
C2 N1 C6 117.3(4) . . ?
C7 N2 C11 116.9(5) . . ?
C16 N3 C12 119.7(4) . . ?
C16 N3 Pd2 120.0(3) . . ?
C12 N3 Pd2 120.2(3) . . ?
C17 N4 C21 116.4(4) . . ?
P1 C1 P2 116.77(19) . . ?
N1 C2 C3 121.5(4) . . ?
N1 C2 S1 115.0(3) . . ?
C3 C2 S1 123.5(3) . . ?
C4 C3 C2 119.7(4) . . ?
C3 C4 C5 120.2(5) . . ?
C6 C5 C4 117.5(5) . . ?
C5 C6 N1 123.7(5) . . ?
N2 C7 C8 122.1(5) . . ?
N2 C7 S2 119.2(3) . . ?
C8 C7 S2 118.6(4) . . ?
C9 C8 C7 119.1(6) . . ?
C10 C9 C8 120.0(6) . . ?
C9 C10 C11 117.9(6) . . ?
N2 C11 C10 124.0(7) . . ?
N3 C12 C13 118.2(4) . . ?
N3 C12 S3 123.7(3) . . ?
C13 C12 S3 117.9(3) . . ?
C14 C13 C12 121.1(5) . . ?
C13 C14 C15 120.4(5) . . ?
C14 C15 C16 117.3(4) . . ?
N3 C16 C15 123.2(4) . . ?
N4 C17 C18 123.3(4) . . ?
N4 C17 S4 116.1(3) . . ?
C18 C17 S4 120.2(3) . . ?
C17 C18 C19 118.7(4) . . ?
C20 C19 C18 119.2(4) . . ?
C19 C20 C21 117.9(4) . . ?
N4 C21 C20 124.5(4) . . ?
C23 C22 C27 119.3(3) . . ?
C23 C22 P1 119.7(3) . . ?
C27 C22 P1 120.9(3) . . ?
C24 C23 C22 119.7(4) . . ?
C25 C24 C23 121.2(4) . . ?
C24 C25 C26 119.4(4) . . ?
C25 C26 C27 120.7(4) . . ?
C26 C27 C22 119.7(4) . . ?
C33 C28 C29 119.2(4) . . ?
C33 C28 P1 120.9(3) . . ?
C29 C28 P1 119.9(3) . . ?
C30 C29 C28 120.6(4) . . ?
C29 C30 C31 119.2(5) . . ?
C32 C31 C30 121.1(5) . . ?
C31 C32 C33 119.8(5) . . ?
C28 C33 C32 120.0(4) . . ?
C39 C34 C35 118.4(4) . . ?
C39 C34 P2 121.0(3) . . ?
C35 C34 P2 120.6(3) . . ?
C34 C35 C36 120.5(4) . . ?
C37 C36 C35 120.6(4) . . ?
C38 C37 C36 119.6(4) . . ?
C37 C38 C39 120.4(4) . . ?
C34 C39 C38 120.4(4) . . ?
C41 C40 C45 119.6(4) . . ?
C41 C40 P2 122.1(3) . . ?
C45 C40 P2 118.3(3) . . ?
C40 C41 C42 120.5(4) . . ?
C43 C42 C41 119.5(4) . . ?
C42 C43 C44 120.2(4) . . ?
C45 C44 C43 120.3(4) . . ?
C44 C45 C40 119.9(4) . . ?

loop_
_geom_bond_atom_site_label_1
_geom_bond_atom_site_label_2
_geom_bond_distance
_geom_bond_site_symmetry_2
_geom_bond_publ_flag
Pd1 P2 2.2837(11) . ?
Pd1 S2 2.3262(12) . ?
Pd1 S3 2.3515(11) . ?
Pd1 S4 2.3548(11) . ?
Pd1 Pd2 2.9584(9) . ?
Pd2 N3 2.098(3) . ?
Pd2 P1 2.2573(11) . ?
Pd2 S1 2.3361(11) . ?
Pd2 S4 2.3453(10) . ?
P1 C28 1.817(4) . ?
P1 C22 1.821(4) . ?
P1 C1 1.840(3) . ?
P2 C34 1.829(4) . ?
P2 C40 1.833(4) . ?
P2 C1 1.864(3) . ?
S1 C2 1.754(4) . ?
S2 C7 1.741(5) . ?
S4 C17 1.790(4) . ?
S3 C12 1.742(4) . ?
N1 C2 1.343(5) . ?
N1 C6 1.359(6) . ?
N2 C7 1.323(6) . ?
N2 C11 1.352(6) . ?
N3 C16 1.343(5) . ?
N3 C12 1.352(5) . ?
N4 C17 1.325(5) . ?
N4 C21 1.327(5) . ?
C2 C3 1.369(6) . ?
C3 C4 1.357(6) . ?
C4 C5 1.372(7) . ?
C5 C6 1.353(7) . ?
C7 C8 1.396(6) . ?
C8 C9 1.367(8) . ?
C9 C10 1.350(9) . ?
C10 C11 1.377(8) . ?
C12 C13 1.394(6) . ?
C13 C14 1.358(7) . ?
C14 C15 1.362(7) . ?
C15 C16 1.374(6) . ?
C17 C18 1.373(5) . ?
C18 C19 1.373(6) . ?
C19 C20 1.359(6) . ?
C20 C21 1.374(6) . ?
C22 C23 1.383(5) . ?
C22 C27 1.390(5) . ?
C23 C24 1.379(5) . ?
C24 C25 1.363(6) . ?
C25 C26 1.372(6) . ?
C26 C27 1.384(5) . ?
C28 C33 1.382(5) . ?
C28 C29 1.388(5) . ?
C29 C30 1.372(6) . ?
C30 C31 1.383(7) . ?
C31 C32 1.354(7) . ?
C32 C33 1.388(6) . ?
C34 C39 1.382(5) . ?
C34 C35 1.384(5) . ?
C35 C36 1.381(6) . ?
C36 C37 1.370(6) . ?
C37 C38 1.361(6) . ?
C38 C39 1.393(6) . ?
C40 C41 1.376(5) . ?
C40 C45 1.387(5) . ?
C41 C42 1.386(5) . ?
C42 C43 1.376(6) . ?
C43 C44 1.381(6) . ?
C44 C45 1.374(6) . ?
